data_7706301
loop_
_publ_author_name
'Lamprecht, Zandria'
'Malan, Frederick P.'
'Fern\'andez, Israel'
'Lotz, Simon'
'Bezuidenhout, Daniela I.'

_publ_section_title
;
 Chelated Fischer carbene complexes of annulated thiophenes: synthesis,
 structure and electrochemistry.
;
_journal_issue 43
_journal_name_full 'Dalton transactions (Cambridge, England : 2003)'
_journal_page_first 15339
_journal_page_last 15354
_journal_paper_doi 10.1039/d0dt03298k
_journal_volume 49
_journal_year 2020
_chemical_formula_sum 'C30.85 H22.85 Cr2 O12 S3'
_chemical_formula_weight 785.75
_space_group_crystal_system triclinic
_space_group_IT_number 2
_space_group_name_Hall '-P 1'
_space_group_name_H-M_alt 'P -1'
_atom_sites_solution_hydrogens geom
_audit_creation_method SHELXL-2018/3
_audit_update_record
;
2020-10-12 deposited with the CCDC.	2020-10-19 downloaded from the CCDC.
;
_cell_angle_alpha 101.964(4)
_cell_angle_beta 99.888(4)
_cell_angle_gamma 103.629(4)
_cell_formula_units_Z 4
_cell_length_a 10.7421(13)
_cell_length_b 16.0557(18)
_cell_length_c 21.988(3)
_cell_measurement_reflns_used 9916
_cell_measurement_temperature 150(2)
_cell_measurement_theta_max 26.51
_cell_measurement_theta_min 2.25
_cell_volume 3507.1(8)
_computing_cell_refinement 'SAINT-2016/2 (Bruker AXS, 2016)'
_computing_data_collection 'APEX III (Bruker AXS, 2016)'
_computing_data_reduction 'SAINT-2016/2 (Bruker AXS, 2016)'
_computing_molecular_graphics 'Mercury (Macrae et al., 2006)'
_computing_publication_material 'Bruker SHELXTL'
_computing_structure_refinement 'SHELXL-2018/3 (Sheldrick, 2018)'
_computing_structure_solution 'SHELXT 2014/5 (Sheldrick, 2014)'
_diffrn_ambient_temperature 150(2)
_diffrn_measured_fraction_theta_full 0.999
_diffrn_measured_fraction_theta_max 0.999
_diffrn_measurement_device_type 'Bruker APEX-II CCD'
_diffrn_measurement_method '\f and \w scans'
_diffrn_radiation_type MoK\a
_diffrn_radiation_wavelength 0.71073
_diffrn_reflns_av_R_equivalents 0.0664
_diffrn_reflns_av_unetI/netI 0.0438
_diffrn_reflns_Laue_measured_fraction_full 0.999
_diffrn_reflns_Laue_measured_fraction_max 0.999
_diffrn_reflns_limit_h_max 13
_diffrn_reflns_limit_h_min -13
_diffrn_reflns_limit_k_max 20
_diffrn_reflns_limit_k_min -20
_diffrn_reflns_limit_l_max 27
_diffrn_reflns_limit_l_min -27
_diffrn_reflns_number 108937
_diffrn_reflns_point_group_measured_fraction_full 0.999
_diffrn_reflns_point_group_measured_fraction_max 0.999
_diffrn_reflns_theta_full 25.242
_diffrn_reflns_theta_max 26.372
_diffrn_reflns_theta_min 2.246
_exptl_absorpt_coefficient_mu 0.857
_exptl_absorpt_correction_T_max 1.0000
_exptl_absorpt_correction_T_min 0.4945
_exptl_absorpt_correction_type multi-scan
_exptl_absorpt_process_details
;
SADABS-2016/2 (Bruker,2016/2) was used for absorption correction.
wR2(int) was 0.1320 before and 0.0446 after correction.
The Ratio of minimum to maximum transmission is 0.8793.
The \l/2 correction factor is Not present.
;
_exptl_crystal_colour black
_exptl_crystal_density_diffrn 1.488
_exptl_crystal_description block
_exptl_crystal_F_000 1600
_exptl_crystal_size_max 0.312
_exptl_crystal_size_mid 0.287
_exptl_crystal_size_min 0.244
_refine_diff_density_max 1.557
_refine_diff_density_min -0.882
_refine_diff_density_rms 0.107
_refine_ls_extinction_method none
_refine_ls_goodness_of_fit_ref 1.122
_refine_ls_hydrogen_treatment constr
_refine_ls_matrix_type full
_refine_ls_number_parameters 908
_refine_ls_number_reflns 14354
_refine_ls_number_restraints 3
_refine_ls_restrained_S_all 1.122
_refine_ls_R_factor_all 0.0939
_refine_ls_R_factor_gt 0.0706
_refine_ls_shift/su_max 0.000
_refine_ls_shift/su_mean 0.000
_refine_ls_structure_factor_coef Fsqd
_refine_ls_weighting_details 'w=1/[\s^2^(Fo^2^)+(0.0422P)^2^+22.9566P] where P=(Fo^2^+2Fc^2^)/3'
_refine_ls_weighting_scheme calc
_refine_ls_wR_factor_gt 0.1685
_refine_ls_wR_factor_ref 0.1778
_reflns_Friedel_coverage 0.000
_reflns_number_gt 10935
_reflns_number_total 14354
_reflns_threshold_expression 'I > 2\s(I)'
_cod_data_source_file d0dt03298k2.cif
_cod_data_source_block mo_ZL334F4_0m_a
_cod_original_cell_volume 3507.1(7)
_cod_database_code 7706301
_shelx_shelxl_version_number 2018/3
_shelx_space_group_comment
;
The symmetry employed for this shelxl refinement is uniquely defined
by the following loop, which should always be used as a source of
symmetry information in preference to the above space-group names.
They are only intended as comments.
;

loop_
_space_group_symop_operation_xyz
'x, y, z'
'-x, -y, -z'

loop_
_atom_site_label
_atom_site_type_symbol
_atom_site_fract_x
_atom_site_fract_y
_atom_site_fract_z
_atom_site_U_iso_or_equiv
_atom_site_adp_type
_atom_site_occupancy
_atom_site_site_symmetry_order
_atom_site_calc_flag
_atom_site_refinement_flags_posn
_atom_site_refinement_flags_adp
_atom_site_refinement_flags_occupancy
_atom_site_disorder_assembly
_atom_site_disorder_group
Cr1 Cr 0.63433(8) 0.26235(5) 0.45072(4) 0.01660(18) Uani 1 1 d . . . . .
Cr2 Cr 0.82489(7) 0.92297(5) 0.34908(4) 0.01435(17) Uani 1 1 d . . . . .
Cr3 Cr 0.16812(8) 0.05666(5) 0.16277(4) 0.01975(19) Uani 1 1 d . . . . .
Cr4 Cr 0.36804(8) 0.71972(6) 0.06587(4) 0.0246(2) Uani 1 1 d . . . . .
S1 S 0.42377(13) 0.47122(9) 0.41067(8) 0.0301(3) Uani 1 1 d . . . . .
S2 S 0.80419(12) 0.58748(8) 0.39081(7) 0.0213(3) Uani 1 1 d . . . . .
S3 S 0.48871(12) 0.70123(8) 0.37100(7) 0.0249(3) Uani 1 1 d . . . . .
S4 S -0.04467(13) 0.26151(9) 0.11572(7) 0.0234(3) Uani 1 1 d . . . . .
S5 S 0.33741(14) 0.37755(10) 0.09803(9) 0.0371(4) Uani 1 1 d . . . . .
S6 S 0.02959(13) 0.49866(9) 0.08872(7) 0.0270(3) Uani 1 1 d . . . . .
O1 O 0.7438(4) 0.3954(2) 0.58045(19) 0.0289(9) Uani 1 1 d . . . . .
O2 O 0.5121(4) 0.1066(3) 0.4999(2) 0.0355(10) Uani 1 1 d . . . . .
O3 O 0.8514(4) 0.1748(3) 0.4768(2) 0.0353(10) Uani 1 1 d . . . . .
O4 O 0.5488(5) 0.1759(3) 0.3073(2) 0.0429(11) Uani 1 1 d . . . . .
O5 O 0.8447(4) 0.4070(3) 0.4193(2) 0.0357(10) Uani 1 1 d . . . . .
O6 O 0.3560(3) 0.2980(2) 0.44210(18) 0.0214(8) Uani 1 1 d . . . . .
O7 O 0.8457(4) 0.9815(3) 0.4926(2) 0.0339(9) Uani 1 1 d . . . . .
O8 O 0.8020(4) 1.0983(2) 0.3249(2) 0.0323(9) Uani 1 1 d . . . . .
O9 O 1.1014(4) 1.0245(2) 0.3484(2) 0.0309(9) Uani 1 1 d . . . . .
O10 O 0.7485(4) 0.8184(3) 0.2098(2) 0.0359(10) Uani 1 1 d . . . . .
O11 O 0.5259(3) 0.8827(2) 0.35162(16) 0.0169(7) Uani 1 1 d . . . . .
O12 O 0.9495(3) 0.7672(2) 0.36173(19) 0.0243(8) Uani 1 1 d . . . . .
O13 O 0.2441(5) 0.1849(3) 0.2952(2) 0.0465(12) Uani 1 1 d . . . . .
O14 O 0.0510(4) -0.1014(3) 0.21056(19) 0.0306(9) Uani 1 1 d . . . . .
O15 O 0.3888(4) -0.0266(3) 0.1939(2) 0.0345(10) Uani 1 1 d . . . . .
O16 O 0.1025(5) -0.0402(3) 0.0210(2) 0.0420(11) Uani 1 1 d . . . . .
O17 O -0.1136(3) 0.0869(2) 0.14627(18) 0.0248(8) Uani 1 1 d . . . . .
O18 O 0.3757(4) 0.1952(2) 0.1241(2) 0.0287(9) Uani 1 1 d . . . . .
O19 O 0.4337(6) 0.7797(4) 0.2116(3) 0.0600(14) Uani 1 1 d . . . . .
O20 O 0.3490(4) 0.8979(3) 0.0453(2) 0.0373(10) Uani 1 1 d . . . . .
O21 O 0.2532(5) 0.6295(3) -0.0748(2) 0.0499(12) Uani 1 1 d . . . . .
O22 O 0.6349(4) 0.8103(3) 0.0469(2) 0.0434(11) Uani 1 1 d . . . . .
O23 O 0.0709(4) 0.6825(2) 0.07297(19) 0.0273(8) Uani 1 1 d . . . . .
O24 O 0.4917(4) 0.5646(3) 0.0825(3) 0.0497(13) Uani 1 1 d . . . . .
C1 C 0.7001(5) 0.3434(3) 0.5331(3) 0.0223(11) Uani 1 1 d . . . . .
C2 C 0.5493(5) 0.1653(3) 0.4802(3) 0.0222(11) Uani 1 1 d . . . . .
C3 C 0.7742(5) 0.2110(3) 0.4646(3) 0.0212(11) Uani 1 1 d . . . . .
C4 C 0.5782(5) 0.2046(3) 0.3604(3) 0.0250(12) Uani 1 1 d . . . . .
C5 C 0.7268(5) 0.3705(3) 0.4256(2) 0.0173(10) Uani 1 1 d . . . . .
C6 C 0.9474(7) 0.3627(5) 0.4307(5) 0.069(3) Uani 1 1 d . . . . .
H6A H 0.932240 0.309536 0.395147 0.083 Uiso 0.693(11) 1 calc R U P A 1
H6B H 0.948995 0.344253 0.471026 0.083 Uiso 0.693(11) 1 calc R U P A 1
H6C H 0.909629 0.297870 0.422895 0.083 Uiso 0.307(11) 1 calc R U P A 2
H6D H 1.002747 0.387146 0.474738 0.083 Uiso 0.307(11) 1 calc R U P A 2
C8 C 0.4796(5) 0.3153(3) 0.4384(2) 0.0183(10) Uani 1 1 d . . . . .
C9 C 0.2933(5) 0.2152(3) 0.4556(3) 0.0223(11) Uani 1 1 d . . . . .
H9A H 0.336149 0.213351 0.498773 0.027 Uiso 1 1 calc R U . . .
H9B H 0.300644 0.163989 0.423922 0.027 Uiso 1 1 calc R U . . .
C10 C 0.1511(5) 0.2115(4) 0.4520(3) 0.0270(12) Uani 1 1 d . . . . .
H10A H 0.110222 0.214387 0.409360 0.040 Uiso 1 1 calc R U . . .
H10B H 0.145114 0.261847 0.484173 0.040 Uiso 1 1 calc R U . . .
H10C H 0.105191 0.155930 0.460127 0.040 Uiso 1 1 calc R U . . .
C11 C 0.5184(5) 0.3994(3) 0.4225(3) 0.0198(11) Uani 1 1 d . . . . .
C12 C 0.6460(5) 0.4298(3) 0.4160(2) 0.0186(10) Uani 1 1 d . . . . .
C13 C 0.6680(5) 0.5142(3) 0.4028(3) 0.0216(11) Uani 1 1 d . . . . .
C14 C 0.5564(5) 0.5443(3) 0.3981(3) 0.0258(12) Uani 1 1 d . . . . .
C15 C 0.5814(5) 0.6286(3) 0.3840(3) 0.0225(11) Uani 1 1 d . . . . .
C16 C 0.7113(5) 0.6601(3) 0.3798(3) 0.0197(11) Uani 1 1 d . . . . .
C17 C 0.7377(5) 0.7452(3) 0.3680(2) 0.0177(10) Uani 1 1 d . . . . .
C18 C 0.6253(5) 0.7750(3) 0.3620(2) 0.0186(10) Uani 1 1 d . . . . .
C19 C 0.8547(5) 0.8071(3) 0.3615(2) 0.0175(10) Uani 1 1 d . . . . .
C20 C 1.0773(5) 0.8132(4) 0.3529(3) 0.0325(14) Uani 1 1 d . . . . .
H20A H 1.125563 0.862000 0.391369 0.039 Uiso 1 1 calc R U . . .
H20B H 1.065218 0.838716 0.315726 0.039 Uiso 1 1 calc R U . . .
C21 C 1.1515(8) 0.7468(6) 0.3421(6) 0.091(4) Uani 1 1 d . . . . .
H21A H 1.110820 0.704485 0.300296 0.136 Uiso 1 1 calc R U . . .
H21B H 1.150001 0.715024 0.375641 0.136 Uiso 1 1 calc R U . . .
H21C H 1.242873 0.776846 0.343190 0.136 Uiso 1 1 calc R U . . .
C22 C 0.6385(4) 0.8625(3) 0.3522(2) 0.0122(9) Uani 1 1 d . . . . .
C23 C 0.5181(5) 0.9694(3) 0.3444(3) 0.0211(11) Uani 1 1 d . . . . .
H23A H 0.538843 0.978111 0.303639 0.025 Uiso 1 1 calc R U . . .
H23B H 0.580903 1.016925 0.380064 0.025 Uiso 1 1 calc R U . . .
C24 C 0.3777(5) 0.9707(4) 0.3451(3) 0.0302(13) Uani 1 1 d . . . . .
H24A H 0.316982 0.924258 0.308913 0.045 Uiso 1 1 calc R U . . .
H24B H 0.367383 1.028711 0.341608 0.045 Uiso 1 1 calc R U . . .
H24C H 0.357845 0.960020 0.385139 0.045 Uiso 1 1 calc R U . . .
C25 C 0.8436(5) 0.9625(3) 0.4398(3) 0.0209(11) Uani 1 1 d . . . . .
C26 C 0.8019(5) 1.0301(3) 0.3345(3) 0.0218(11) Uani 1 1 d . . . . .
C27 C 1.0000(5) 0.9819(3) 0.3491(3) 0.0201(11) Uani 1 1 d . . . . .
C28 C 0.7785(5) 0.8600(3) 0.2613(3) 0.0214(11) Uani 1 1 d . . . . .
C29 C 0.2158(5) 0.1357(4) 0.2464(3) 0.0283(12) Uani 1 1 d . . . . .
C30 C 0.0861(5) -0.0403(4) 0.1914(3) 0.0234(11) Uani 1 1 d . . . . .
C31 C 0.3111(5) 0.0108(4) 0.1817(3) 0.0246(11) Uani 1 1 d . . . . .
C32 C 0.1255(5) -0.0057(4) 0.0740(3) 0.0276(12) Uani 1 1 d . . . . .
C33 C 0.0121(5) 0.1072(3) 0.1443(3) 0.0222(11) Uani 1 1 d . . . . .
C34 C -0.1724(5) 0.0068(4) 0.1632(3) 0.0267(12) Uani 1 1 d . . . . .
H34A H -0.127469 0.008447 0.206871 0.032 Uiso 1 1 calc R U . . .
H34B H -0.164432 -0.045756 0.132995 0.032 Uiso 1 1 calc R U . . .
C35 C -0.3155(5) 0.0018(4) 0.1599(3) 0.0375(15) Uani 1 1 d . . . . .
H35A H -0.357800 0.002853 0.117014 0.056 Uiso 1 1 calc R U . . .
H35B H -0.321989 0.052625 0.191435 0.056 Uiso 1 1 calc R U . . .
H35C H -0.359549 -0.053357 0.169214 0.056 Uiso 1 1 calc R U . . .
C36 C 0.2588(5) 0.1625(3) 0.1340(3) 0.0217(11) Uani 1 1 d . . . . .
C37 C 0.4761(6) 0.1486(4) 0.1329(3) 0.0374(15) Uani 1 1 d . . . . .
H37A H 0.442468 0.086683 0.106255 0.045 Uiso 1 1 calc R U . . .
H37B H 0.500404 0.147636 0.178240 0.045 Uiso 1 1 calc R U . . .
C38 C 0.5913(7) 0.1966(5) 0.1138(4) 0.054(2) Uani 1 1 d . . . . .
H38A H 0.565428 0.198659 0.069248 0.081 Uiso 1 1 calc R U . . .
H38B H 0.659925 0.165936 0.117874 0.081 Uiso 1 1 calc R U . . .
H38C H 0.625395 0.257221 0.141400 0.081 Uiso 1 1 calc R U . . .
C39 C 0.0498(5) 0.1902(3) 0.1278(2) 0.0215(11) Uani 1 1 d . . . . .
C40 C 0.1776(5) 0.2197(3) 0.1220(3) 0.0234(11) Uani 1 1 d . . . . .
C41 C 0.2005(5) 0.3034(4) 0.1083(3) 0.0253(12) Uani 1 1 d . . . . .
C42 C 0.0904(5) 0.3355(3) 0.1040(3) 0.0238(11) Uani 1 1 d . . . . .
C43 C 0.1167(5) 0.4210(4) 0.0938(3) 0.0262(12) Uani 1 1 d . . . . .
C44 C 0.2476(5) 0.4527(4) 0.0892(3) 0.0321(14) Uani 1 1 d . . . . .
C45 C 0.2766(5) 0.5406(4) 0.0821(3) 0.0309(13) Uani 1 1 d . . . . .
C46 C 0.1674(5) 0.5730(3) 0.0806(3) 0.0261(12) Uani 1 1 d . . . . .
C47 C 0.1850(6) 0.6627(4) 0.0740(3) 0.0271(12) Uani 1 1 d . . . . .
C48 C 0.3955(5) 0.6027(4) 0.0779(3) 0.0309(13) Uani 1 1 d . . . . .
C49 C 0.6249(6) 0.6161(5) 0.0828(5) 0.060(2) Uani 1 1 d . . . . .
H49A H 0.623848 0.636373 0.043175 0.072 Uiso 0.693(11) 1 calc R U P A 1
H49B H 0.656975 0.668838 0.119835 0.072 Uiso 0.693(11) 1 calc R U P A 1
H49C H 0.633252 0.680433 0.091735 0.072 Uiso 0.307(11) 1 calc R U P A 2
H49D H 0.648675 0.596488 0.041671 0.072 Uiso 0.307(11) 1 calc R U P A 2
C51 C 0.0630(5) 0.7688(3) 0.0656(3) 0.0271(12) Uani 1 1 d . . . . .
H51A H 0.085302 0.777611 0.025109 0.032 Uiso 1 1 calc R U . . .
H51B H 0.125307 0.816309 0.101479 0.032 Uiso 1 1 calc R U . . .
C52 C -0.0770(6) 0.7714(4) 0.0652(3) 0.0338(14) Uani 1 1 d . . . . .
H52A H -0.137280 0.725767 0.028415 0.051 Uiso 1 1 calc R U . . .
H52B H -0.085405 0.829930 0.062063 0.051 Uiso 1 1 calc R U . . .
H52C H -0.098983 0.760172 0.104722 0.051 Uiso 1 1 calc R U . . .
C53 C 0.4122(6) 0.7603(4) 0.1576(3) 0.0359(14) Uani 1 1 d . . . . .
C54 C 0.3468(5) 0.8293(4) 0.0540(3) 0.0279(12) Uani 1 1 d . . . . .
C55 C 0.3004(6) 0.6639(4) -0.0225(3) 0.0310(13) Uani 1 1 d . . . . .
C56 C 0.5373(6) 0.7719(4) 0.0558(3) 0.0306(13) Uani 1 1 d . . . . .
C57 C 1.1080(16) 0.3491(8) 0.2755(6) 0.056(4) Uani 0.579(9) 1 d . . P B 1
H57 H 1.190222 0.335895 0.279841 0.067 Uiso 0.579(9) 1 calc R U P B 1
C58 C 0.9996(14) 0.2886(9) 0.2800(6) 0.050(3) Uani 0.579(9) 1 d . . P B 1
H58 H 1.007373 0.234654 0.289329 0.060 Uiso 0.579(9) 1 calc R U P B 1
C59 C 0.877(2) 0.3058(14) 0.2707(7) 0.097(4) Uani 0.579(9) 1 d . . P B 1
H59 H 0.799532 0.262682 0.271363 0.117 Uiso 0.579(9) 1 calc R U P B 1
C60 C 0.8703(19) 0.3859(13) 0.2608(7) 0.076(6) Uani 0.579(9) 1 d . . P B 1
H60 H 0.787840 0.398781 0.256006 0.091 Uiso 0.579(9) 1 calc R U P B 1
C61 C 0.976(3) 0.4469(12) 0.2575(7) 0.092(7) Uani 0.579(9) 1 d . . P B 1
H61 H 0.968245 0.501974 0.250200 0.110 Uiso 0.579(9) 1 calc R U P B 1
C62 C 1.099(2) 0.4285(10) 0.2650(7) 0.071(5) Uani 0.579(9) 1 d . . P B 1
H62 H 1.175577 0.471057 0.262750 0.085 Uiso 0.579(9) 1 calc R U P B 1
C50A C 0.7093(10) 0.5591(8) 0.0867(8) 0.064(4) Uani 0.693(11) 1 d . . P A 1
H50A H 0.709922 0.539704 0.126159 0.096 Uiso 0.693(11) 1 calc R U P A 1
H50B H 0.798955 0.591588 0.086879 0.096 Uiso 0.693(11) 1 calc R U P A 1
H50C H 0.676674 0.507206 0.049810 0.096 Uiso 0.693(11) 1 calc R U P A 1
C7A C 1.0766(9) 0.4313(7) 0.4350(6) 0.043(2) Uani 0.693(11) 1 d . . P A 1
H7AA H 1.071199 0.451355 0.395728 0.065 Uiso 0.693(11) 1 calc R U P A 1
H7AB H 1.149378 0.404317 0.440341 0.065 Uiso 0.693(11) 1 calc R U P A 1
H7AC H 1.092115 0.482025 0.471696 0.065 Uiso 0.693(11) 1 calc R U P A 1
C63 C 0.387(3) 0.397(2) 0.2571(9) 0.097(4) Uani 0.418(10) 1 d D . P C 1
H63 H 0.345635 0.343914 0.266834 0.117 Uiso 0.418(10) 1 calc R U P C 1
C64 C 0.514(3) 0.4066(19) 0.2511(9) 0.097(4) Uani 0.418(10) 1 d D . P C 1
H64 H 0.556863 0.361795 0.254186 0.117 Uiso 0.418(10) 1 calc R U P C 1
C65 C 0.578(3) 0.4917(18) 0.2394(9) 0.097(4) Uani 0.418(10) 1 d D . P C 1
H65 H 0.667108 0.506214 0.235382 0.117 Uiso 0.418(10) 1 calc R U P C 1
C66 C 0.503(3) 0.5475(19) 0.2349(9) 0.097(4) Uani 0.418(10) 1 d D . P C 1
H66 H 0.544121 0.602462 0.227406 0.117 Uiso 0.418(10) 1 calc R U P C 1
C67 C 0.376(3) 0.5351(18) 0.2397(9) 0.097(4) Uani 0.418(10) 1 d D . P C 1
H67 H 0.335148 0.580656 0.235461 0.117 Uiso 0.418(10) 1 calc R U P C 1
C68 C 0.306(3) 0.4593(18) 0.2504(9) 0.097(4) Uani 0.418(10) 1 d D . P C 1
C50B C 0.722(2) 0.5904(15) 0.1458(13) 0.043(2) Uani 0.307(11) 1 d . . P A 2
H50D H 0.706992 0.619322 0.186695 0.065 Uiso 0.307(11) 1 calc R U P A 2
H50E H 0.815285 0.611714 0.145723 0.065 Uiso 0.307(11) 1 calc R U P A 2
H50F H 0.697642 0.526034 0.140088 0.065 Uiso 0.307(11) 1 calc R U P A 2
C7B C 1.037(3) 0.388(2) 0.3733(18) 0.066(10) Uani 0.307(11) 1 d . . P A 2
H7BA H 0.980147 0.362505 0.330357 0.099 Uiso 0.307(11) 1 calc R U P A 2
H7BB H 1.112719 0.363716 0.377109 0.099 Uiso 0.307(11) 1 calc R U P A 2
H7BC H 1.068743 0.452848 0.380844 0.099 Uiso 0.307(11) 1 calc R U P A 2

loop_
_atom_site_aniso_label
_atom_site_aniso_U_11
_atom_site_aniso_U_22
_atom_site_aniso_U_33
_atom_site_aniso_U_23
_atom_site_aniso_U_13
_atom_site_aniso_U_12
Cr1 0.0147(4) 0.0083(4) 0.0295(5) 0.0091(3) 0.0065(3) 0.0036(3)
Cr2 0.0126(4) 0.0097(4) 0.0230(4) 0.0089(3) 0.0046(3) 0.0029(3)
Cr3 0.0159(4) 0.0218(4) 0.0257(5) 0.0122(3) 0.0054(3) 0.0073(3)
Cr4 0.0156(4) 0.0195(4) 0.0385(5) 0.0119(4) 0.0050(4) 0.0016(3)
S1 0.0153(6) 0.0169(6) 0.0692(11) 0.0272(7) 0.0155(6) 0.0074(5)
S2 0.0132(6) 0.0137(6) 0.0425(8) 0.0163(5) 0.0084(5) 0.0048(5)
S3 0.0137(6) 0.0149(6) 0.0545(9) 0.0221(6) 0.0113(6) 0.0061(5)
S4 0.0182(6) 0.0217(6) 0.0356(8) 0.0152(6) 0.0078(5) 0.0075(5)
S5 0.0206(7) 0.0260(7) 0.0762(12) 0.0270(8) 0.0199(7) 0.0101(6)
S6 0.0171(6) 0.0217(7) 0.0469(9) 0.0179(6) 0.0084(6) 0.0057(5)
O1 0.033(2) 0.0160(19) 0.035(2) 0.0051(17) 0.0068(18) 0.0033(16)
O2 0.039(2) 0.021(2) 0.054(3) 0.0222(19) 0.015(2) 0.0095(18)
O3 0.029(2) 0.030(2) 0.058(3) 0.023(2) 0.012(2) 0.0173(19)
O4 0.045(3) 0.050(3) 0.031(3) 0.005(2) 0.005(2) 0.014(2)
O5 0.0155(19) 0.023(2) 0.081(3) 0.032(2) 0.017(2) 0.0105(16)
O6 0.0159(18) 0.0121(16) 0.041(2) 0.0149(15) 0.0082(16) 0.0042(14)
O7 0.041(3) 0.033(2) 0.027(2) 0.0095(18) 0.0071(18) 0.0093(19)
O8 0.039(2) 0.0177(19) 0.051(3) 0.0211(18) 0.019(2) 0.0124(17)
O9 0.022(2) 0.023(2) 0.047(3) 0.0093(18) 0.0141(18) 0.0012(16)
O10 0.037(2) 0.035(2) 0.030(2) 0.0012(19) 0.0069(19) 0.0061(19)
O11 0.0142(17) 0.0112(16) 0.0280(19) 0.0104(14) 0.0060(14) 0.0034(13)
O12 0.0153(18) 0.0200(18) 0.045(2) 0.0198(17) 0.0101(16) 0.0066(15)
O13 0.052(3) 0.042(3) 0.037(3) 0.007(2) 0.007(2) 0.004(2)
O14 0.033(2) 0.030(2) 0.036(2) 0.0188(18) 0.0139(18) 0.0104(18)
O15 0.028(2) 0.042(2) 0.046(3) 0.023(2) 0.0091(19) 0.0228(19)
O16 0.049(3) 0.047(3) 0.029(3) 0.002(2) -0.002(2) 0.026(2)
O17 0.0166(18) 0.0250(19) 0.039(2) 0.0175(17) 0.0094(16) 0.0075(15)
O18 0.0198(19) 0.0215(19) 0.052(3) 0.0201(18) 0.0129(18) 0.0063(15)
O19 0.062(4) 0.071(4) 0.038(3) 0.009(3) 0.001(3) 0.012(3)
O20 0.033(2) 0.022(2) 0.060(3) 0.016(2) 0.014(2) 0.0093(18)
O21 0.053(3) 0.038(3) 0.045(3) 0.014(2) 0.001(2) -0.006(2)
O22 0.021(2) 0.036(2) 0.075(3) 0.020(2) 0.016(2) 0.0015(19)
O23 0.0211(19) 0.0206(19) 0.045(2) 0.0141(17) 0.0098(17) 0.0079(15)
O24 0.022(2) 0.032(2) 0.109(4) 0.035(3) 0.024(2) 0.0122(19)
C1 0.021(3) 0.018(3) 0.036(3) 0.015(2) 0.011(2) 0.009(2)
C2 0.025(3) 0.015(2) 0.032(3) 0.012(2) 0.010(2) 0.010(2)
C3 0.022(3) 0.015(2) 0.028(3) 0.007(2) 0.010(2) 0.005(2)
C4 0.021(3) 0.020(3) 0.037(4) 0.012(2) 0.008(2) 0.006(2)
C5 0.014(2) 0.010(2) 0.028(3) 0.0082(19) 0.003(2) 0.0022(18)
C6 0.027(4) 0.049(4) 0.166(9) 0.069(5) 0.043(5) 0.025(3)
C8 0.019(2) 0.008(2) 0.030(3) 0.008(2) 0.008(2) 0.0034(18)
C9 0.019(3) 0.013(2) 0.040(3) 0.015(2) 0.012(2) 0.005(2)
C10 0.016(3) 0.020(3) 0.049(4) 0.015(2) 0.008(2) 0.006(2)
C11 0.017(2) 0.009(2) 0.035(3) 0.010(2) 0.004(2) 0.0040(19)
C12 0.014(2) 0.013(2) 0.028(3) 0.008(2) 0.003(2) 0.0014(19)
C13 0.013(2) 0.015(2) 0.036(3) 0.011(2) 0.005(2) 0.0016(19)
C14 0.016(3) 0.016(2) 0.053(4) 0.022(2) 0.009(2) 0.006(2)
C15 0.012(2) 0.012(2) 0.049(3) 0.018(2) 0.008(2) 0.0053(19)
C16 0.012(2) 0.012(2) 0.038(3) 0.014(2) 0.005(2) 0.0036(19)
C17 0.014(2) 0.012(2) 0.026(3) 0.008(2) 0.003(2) 0.0019(19)
C18 0.018(2) 0.014(2) 0.028(3) 0.012(2) 0.006(2) 0.0062(19)
C19 0.013(2) 0.019(2) 0.020(3) 0.008(2) 0.0013(19) 0.0035(19)
C20 0.016(3) 0.030(3) 0.062(4) 0.028(3) 0.015(3) 0.006(2)
C21 0.049(5) 0.057(5) 0.221(13) 0.084(7) 0.082(7) 0.040(4)
C22 0.011(2) 0.010(2) 0.016(2) 0.0067(18) 0.0014(18) 0.0022(17)
C23 0.018(3) 0.013(2) 0.037(3) 0.013(2) 0.006(2) 0.0072(19)
C24 0.019(3) 0.020(3) 0.059(4) 0.019(3) 0.011(3) 0.010(2)
C25 0.018(3) 0.014(2) 0.030(3) 0.009(2) 0.002(2) 0.0039(19)
C26 0.015(3) 0.022(3) 0.029(3) 0.010(2) 0.007(2) 0.003(2)
C27 0.020(3) 0.012(2) 0.030(3) 0.010(2) 0.006(2) 0.005(2)
C28 0.020(3) 0.019(2) 0.028(3) 0.009(2) 0.006(2) 0.006(2)
C29 0.022(3) 0.031(3) 0.034(3) 0.014(3) 0.008(2) 0.007(2)
C30 0.016(3) 0.028(3) 0.027(3) 0.008(2) 0.004(2) 0.008(2)
C31 0.022(3) 0.026(3) 0.031(3) 0.013(2) 0.009(2) 0.011(2)
C32 0.023(3) 0.026(3) 0.036(4) 0.011(3) 0.003(2) 0.011(2)
C33 0.020(3) 0.023(3) 0.026(3) 0.010(2) 0.004(2) 0.005(2)
C34 0.014(3) 0.027(3) 0.045(3) 0.020(3) 0.010(2) 0.007(2)
C35 0.014(3) 0.039(3) 0.067(5) 0.029(3) 0.011(3) 0.007(2)
C36 0.014(2) 0.024(3) 0.030(3) 0.010(2) 0.006(2) 0.007(2)
C37 0.027(3) 0.043(4) 0.059(4) 0.031(3) 0.019(3) 0.022(3)
C38 0.033(4) 0.057(5) 0.098(6) 0.054(5) 0.030(4) 0.023(3)
C39 0.022(3) 0.020(3) 0.025(3) 0.010(2) 0.005(2) 0.008(2)
C40 0.025(3) 0.018(3) 0.030(3) 0.009(2) 0.009(2) 0.008(2)
C41 0.020(3) 0.022(3) 0.039(3) 0.013(2) 0.010(2) 0.008(2)
C42 0.021(3) 0.020(3) 0.033(3) 0.012(2) 0.007(2) 0.005(2)
C43 0.018(3) 0.024(3) 0.041(3) 0.016(2) 0.011(2) 0.005(2)
C44 0.020(3) 0.026(3) 0.059(4) 0.023(3) 0.018(3) 0.008(2)
C45 0.016(3) 0.027(3) 0.054(4) 0.020(3) 0.008(3) 0.006(2)
C46 0.019(3) 0.017(3) 0.045(3) 0.016(2) 0.008(2) 0.003(2)
C47 0.030(3) 0.021(3) 0.029(3) 0.008(2) 0.004(2) 0.005(2)
C48 0.020(3) 0.027(3) 0.054(4) 0.017(3) 0.014(3) 0.013(2)
C49 0.025(3) 0.039(4) 0.128(8) 0.035(4) 0.034(4) 0.007(3)
C51 0.021(3) 0.019(3) 0.040(3) 0.011(2) 0.005(2) 0.004(2)
C52 0.022(3) 0.028(3) 0.050(4) 0.009(3) 0.007(3) 0.007(2)
C53 0.021(3) 0.039(3) 0.049(4) 0.017(3) 0.004(3) 0.009(3)
C54 0.016(3) 0.028(3) 0.039(3) 0.008(2) 0.008(2) 0.003(2)
C55 0.025(3) 0.023(3) 0.044(4) 0.016(3) 0.005(3) -0.002(2)
C56 0.023(3) 0.027(3) 0.039(3) 0.007(3) 0.004(2) 0.006(2)
C57 0.084(11) 0.037(7) 0.042(7) 0.007(6) 0.002(7) 0.019(7)
C58 0.072(9) 0.043(7) 0.038(7) 0.014(6) 0.010(6) 0.021(7)
C59 0.130(10) 0.105(8) 0.026(4) -0.010(4) -0.002(5) 0.014(7)
C60 0.096(13) 0.094(13) 0.046(9) -0.001(8) 0.001(8) 0.069(12)
C61 0.18(2) 0.054(10) 0.031(8) 0.005(7) 0.019(11) 0.019(13)
C62 0.098(13) 0.048(9) 0.043(8) -0.012(6) 0.018(8) -0.005(8)
C50A 0.025(5) 0.055(7) 0.125(13) 0.040(7) 0.025(6) 0.018(5)
C7A 0.024(4) 0.043(5) 0.074(7) 0.034(5) 0.018(4) 0.010(4)
C63 0.130(10) 0.105(8) 0.026(4) -0.010(4) -0.002(5) 0.014(7)
C64 0.130(10) 0.105(8) 0.026(4) -0.010(4) -0.002(5) 0.014(7)
C65 0.130(10) 0.105(8) 0.026(4) -0.010(4) -0.002(5) 0.014(7)
C66 0.130(10) 0.105(8) 0.026(4) -0.010(4) -0.002(5) 0.014(7)
C67 0.130(10) 0.105(8) 0.026(4) -0.010(4) -0.002(5) 0.014(7)
C68 0.130(10) 0.105(8) 0.026(4) -0.010(4) -0.002(5) 0.014(7)
C50B 0.024(4) 0.043(5) 0.074(7) 0.034(5) 0.018(4) 0.010(4)
C7B 0.048(15) 0.072(19) 0.13(3) 0.08(2) 0.063(18) 0.043(14)

loop_
_atom_type_symbol
_atom_type_description
_atom_type_scat_dispersion_real
_atom_type_scat_dispersion_imag
_atom_type_scat_source
C C 0.0033 0.0016 'International Tables Vol C Tables 4.2.6.8 and 6.1.1.4'
H H 0.0000 0.0000 'International Tables Vol C Tables 4.2.6.8 and 6.1.1.4'
Cr Cr 0.3209 0.6236 'International Tables Vol C Tables 4.2.6.8 and 6.1.1.4'
O O 0.0106 0.0060 'International Tables Vol C Tables 4.2.6.8 and 6.1.1.4'
S S 0.1246 0.1234 'International Tables Vol C Tables 4.2.6.8 and 6.1.1.4'

loop_
_geom_angle_atom_site_label_1
_geom_angle_atom_site_label_2
_geom_angle_atom_site_label_3
_geom_angle
_geom_angle_site_symmetry_1
_geom_angle_site_symmetry_3
_geom_angle_publ_flag
C3 Cr1 C1 90.9(2) . . ?
C3 Cr1 C2 80.8(2) . . ?
C1 Cr1 C2 95.5(2) . . ?
C3 Cr1 C4 94.3(2) . . ?
C1 Cr1 C4 166.8(2) . . ?
C2 Cr1 C4 97.4(2) . . ?
C3 Cr1 C5 99.7(2) . . ?
C1 Cr1 C5 80.7(2) . . ?
C2 Cr1 C5 176.1(2) . . ?
C4 Cr1 C5 86.4(2) . . ?
C3 Cr1 C8 177.5(2) . . ?
C1 Cr1 C8 88.3(2) . . ?
C2 Cr1 C8 96.9(2) . . ?
C4 Cr1 C8 86.9(2) . . ?
C5 Cr1 C8 82.50(19) . . ?
C26 Cr2 C27 79.9(2) . . ?
C26 Cr2 C28 95.5(2) . . ?
C27 Cr2 C28 95.3(2) . . ?
C26 Cr2 C25 93.5(2) . . ?
C27 Cr2 C25 96.0(2) . . ?
C28 Cr2 C25 166.6(2) . . ?
C26 Cr2 C19 177.2(2) . . ?
C27 Cr2 C19 98.2(2) . . ?
C28 Cr2 C19 82.7(2) . . ?
C25 Cr2 C19 88.8(2) . . ?
C26 Cr2 C22 99.7(2) . . ?
C27 Cr2 C22 178.0(2) . . ?
C28 Cr2 C22 86.7(2) . . ?
C25 Cr2 C22 82.1(2) . . ?
C19 Cr2 C22 82.30(19) . . ?
C31 Cr3 C30 80.3(2) . . ?
C31 Cr3 C29 91.6(2) . . ?
C30 Cr3 C29 92.7(2) . . ?
C31 Cr3 C32 92.6(2) . . ?
C30 Cr3 C32 96.2(2) . . ?
C29 Cr3 C32 170.7(2) . . ?
C31 Cr3 C36 99.2(2) . . ?
C30 Cr3 C36 178.7(2) . . ?
C29 Cr3 C36 86.1(2) . . ?
C32 Cr3 C36 85.1(2) . . ?
C31 Cr3 C33 178.6(2) . . ?
C30 Cr3 C33 99.1(2) . . ?
C29 Cr3 C33 87.2(2) . . ?
C32 Cr3 C33 88.7(2) . . ?
C36 Cr3 C33 81.4(2) . . ?
C56 Cr4 C54 80.2(2) . . ?
C56 Cr4 C55 93.8(3) . . ?
C54 Cr4 C55 91.5(2) . . ?
C56 Cr4 C53 95.4(3) . . ?
C54 Cr4 C53 94.0(3) . . ?
C55 Cr4 C53 169.9(2) . . ?
C56 Cr4 C47 178.4(3) . . ?
C54 Cr4 C47 99.6(2) . . ?
C55 Cr4 C47 84.6(2) . . ?
C53 Cr4 C47 86.2(2) . . ?
C56 Cr4 C48 98.3(2) . . ?
C54 Cr4 C48 178.4(2) . . ?
C55 Cr4 C48 88.2(3) . . ?
C53 Cr4 C48 86.5(3) . . ?
C47 Cr4 C48 81.9(2) . . ?
C14 S1 C11 90.3(2) . . ?
C16 S2 C13 89.8(2) . . ?
C18 S3 C15 90.1(2) . . ?
C39 S4 C42 89.9(2) . . ?
C44 S5 C41 90.6(3) . . ?
C46 S6 C43 90.5(2) . . ?
C5 O5 C6 119.0(4) . . ?
C8 O6 C9 119.6(4) . . ?
C22 O11 C23 119.3(4) . . ?
C19 O12 C20 119.7(4) . . ?
C33 O17 C34 120.0(4) . . ?
C36 O18 C37 119.7(4) . . ?
C47 O23 C51 119.0(4) . . ?
C48 O24 C49 118.8(5) . . ?
O1 C1 Cr1 175.6(5) . . ?
O2 C2 Cr1 172.5(5) . . ?
O3 C3 Cr1 172.6(5) . . ?
O4 C4 Cr1 175.8(5) . . ?
O5 C5 C12 108.4(4) . . ?
O5 C5 Cr1 137.8(4) . . ?
C12 C5 Cr1 113.6(3) . . ?
O5 C6 C7A 105.5(6) . . ?
O5 C6 C7B 101.2(9) . . ?
O5 C6 H6A 110.6 . . ?
C7A C6 H6A 110.6 . . ?
O5 C6 H6B 110.6 . . ?
C7A C6 H6B 110.6 . . ?
H6A C6 H6B 108.8 . . ?
O5 C6 H6C 111.5 . . ?
C7B C6 H6C 111.5 . . ?
O5 C6 H6D 111.5 . . ?
C7B C6 H6D 111.5 . . ?
H6C C6 H6D 109.4 . . ?
O6 C8 C11 109.5(4) . . ?
O6 C8 Cr1 139.6(3) . . ?
C11 C8 Cr1 110.9(3) . . ?
O6 C9 C10 107.2(4) . . ?
O6 C9 H9A 110.3 . . ?
C10 C9 H9A 110.3 . . ?
O6 C9 H9B 110.3 . . ?
C10 C9 H9B 110.3 . . ?
H9A C9 H9B 108.5 . . ?
C9 C10 H10A 109.5 . . ?
C9 C10 H10B 109.5 . . ?
H10A C10 H10B 109.5 . . ?
C9 C10 H10C 109.5 . . ?
H10A C10 H10C 109.5 . . ?
H10B C10 H10C 109.5 . . ?
C12 C11 C8 118.7(4) . . ?
C12 C11 S1 113.3(4) . . ?
C8 C11 S1 128.0(4) . . ?
C11 C12 C13 111.1(4) . . ?
C11 C12 C5 114.2(4) . . ?
C13 C12 C5 134.7(4) . . ?
C14 C13 C12 112.7(4) . . ?
C14 C13 S2 113.5(4) . . ?
C12 C13 S2 133.8(4) . . ?
C13 C14 C15 111.2(4) . . ?
C13 C14 S1 112.7(4) . . ?
C15 C14 S1 136.1(4) . . ?
C16 C15 C14 112.1(4) . . ?
C16 C15 S3 112.7(3) . . ?
C14 C15 S3 135.2(4) . . ?
C15 C16 C17 112.2(4) . . ?
C15 C16 S2 113.3(3) . . ?
C17 C16 S2 134.5(4) . . ?
C18 C17 C16 111.4(4) . . ?
C18 C17 C19 114.5(4) . . ?
C16 C17 C19 134.2(4) . . ?
C17 C18 C22 117.6(4) . . ?
C17 C18 S3 113.6(3) . . ?
C22 C18 S3 128.8(4) . . ?
O12 C19 C17 108.1(4) . . ?
O12 C19 Cr2 138.4(4) . . ?
C17 C19 Cr2 113.4(3) . . ?
O12 C20 C21 107.1(5) . . ?
O12 C20 H20A 110.3 . . ?
C21 C20 H20A 110.3 . . ?
O12 C20 H20B 110.3 . . ?
C21 C20 H20B 110.3 . . ?
H20A C20 H20B 108.6 . . ?
C20 C21 H21A 109.5 . . ?
C20 C21 H21B 109.5 . . ?
H21A C21 H21B 109.5 . . ?
C20 C21 H21C 109.5 . . ?
H21A C21 H21C 109.5 . . ?
H21B C21 H21C 109.5 . . ?
O11 C22 C18 109.9(4) . . ?
O11 C22 Cr2 137.7(3) . . ?
C18 C22 Cr2 112.2(3) . . ?
O11 C23 C24 106.0(4) . . ?
O11 C23 H23A 110.5 . . ?
C24 C23 H23A 110.5 . . ?
O11 C23 H23B 110.5 . . ?
C24 C23 H23B 110.5 . . ?
H23A C23 H23B 108.7 . . ?
C23 C24 H24A 109.5 . . ?
C23 C24 H24B 109.5 . . ?
H24A C24 H24B 109.5 . . ?
C23 C24 H24C 109.5 . . ?
H24A C24 H24C 109.5 . . ?
H24B C24 H24C 109.5 . . ?
O7 C25 Cr2 174.9(5) . . ?
O8 C26 Cr2 172.4(4) . . ?
O9 C27 Cr2 173.3(4) . . ?
O10 C28 Cr2 176.4(5) . . ?
O13 C29 Cr3 177.9(5) . . ?
O14 C30 Cr3 171.6(5) . . ?
O15 C31 Cr3 171.8(5) . . ?
O16 C32 Cr3 177.8(5) . . ?
O17 C33 C39 110.4(4) . . ?
O17 C33 Cr3 137.6(4) . . ?
C39 C33 Cr3 111.9(4) . . ?
O17 C34 C35 107.2(4) . . ?
O17 C34 H34A 110.3 . . ?
C35 C34 H34A 110.3 . . ?
O17 C34 H34B 110.3 . . ?
C35 C34 H34B 110.3 . . ?
H34A C34 H34B 108.5 . . ?
C34 C35 H35A 109.5 . . ?
C34 C35 H35B 109.5 . . ?
H35A C35 H35B 109.5 . . ?
C34 C35 H35C 109.5 . . ?
H35A C35 H35C 109.5 . . ?
H35B C35 H35C 109.5 . . ?
O18 C36 C40 109.3(4) . . ?
O18 C36 Cr3 136.9(4) . . ?
C40 C36 Cr3 113.8(4) . . ?
O18 C37 C38 107.3(5) . . ?
O18 C37 H37A 110.2 . . ?
C38 C37 H37A 110.2 . . ?
O18 C37 H37B 110.2 . . ?
C38 C37 H37B 110.2 . . ?
H37A C37 H37B 108.5 . . ?
C37 C38 H38A 109.5 . . ?
C37 C38 H38B 109.5 . . ?
H38A C38 H38B 109.5 . . ?
C37 C38 H38C 109.5 . . ?
H38A C38 H38C 109.5 . . ?
H38B C38 H38C 109.5 . . ?
C40 C39 C33 117.6(5) . . ?
C40 C39 S4 114.2(4) . . ?
C33 C39 S4 128.1(4) . . ?
C39 C40 C41 110.8(5) . . ?
C39 C40 C36 114.9(5) . . ?
C41 C40 C36 134.2(5) . . ?
C42 C41 C40 113.2(5) . . ?
C42 C41 S5 112.4(4) . . ?
C40 C41 S5 134.3(4) . . ?
C41 C42 C43 112.5(5) . . ?
C41 C42 S4 111.9(4) . . ?
C43 C42 S4 135.6(4) . . ?
C44 C43 C42 112.1(5) . . ?
C44 C43 S6 112.1(4) . . ?
C42 C43 S6 135.7(4) . . ?
C43 C44 C45 112.3(5) . . ?
C43 C44 S5 112.4(4) . . ?
C45 C44 S5 135.2(4) . . ?
C46 C45 C44 111.5(5) . . ?
C46 C45 C48 115.0(5) . . ?
C44 C45 C48 133.5(5) . . ?
C45 C46 C47 116.7(5) . . ?
C45 C46 S6 113.6(4) . . ?
C47 C46 S6 129.7(4) . . ?
O23 C47 C46 108.6(5) . . ?
O23 C47 Cr4 138.3(4) . . ?
C46 C47 Cr4 113.0(4) . . ?
O24 C48 C45 108.3(5) . . ?
O24 C48 Cr4 138.4(4) . . ?
C45 C48 Cr4 113.3(4) . . ?
C50A C49 O24 107.6(6) . . ?
O24 C49 C50B 101.4(8) . . ?
C50A C49 H49A 110.2 . . ?
O24 C49 H49A 110.2 . . ?
C50A C49 H49B 110.2 . . ?
O24 C49 H49B 110.2 . . ?
H49A C49 H49B 108.5 . . ?
O24 C49 H49C 111.5 . . ?
C50B C49 H49C 111.5 . . ?
O24 C49 H49D 111.5 . . ?
C50B C49 H49D 111.5 . . ?
H49C C49 H49D 109.3 . . ?
O23 C51 C52 107.0(4) . . ?
O23 C51 H51A 110.3 . . ?
C52 C51 H51A 110.3 . . ?
O23 C51 H51B 110.3 . . ?
C52 C51 H51B 110.3 . . ?
H51A C51 H51B 108.6 . . ?
C51 C52 H52A 109.5 . . ?
C51 C52 H52B 109.5 . . ?
H52A C52 H52B 109.5 . . ?
C51 C52 H52C 109.5 . . ?
H52A C52 H52C 109.5 . . ?
H52B C52 H52C 109.5 . . ?
O19 C53 Cr4 176.1(6) . . ?
O20 C54 Cr4 171.7(5) . . ?
O21 C55 Cr4 176.2(5) . . ?
O22 C56 Cr4 172.5(5) . . ?
C58 C57 C62 120.5(15) . . ?
C58 C57 H57 119.7 . . ?
C62 C57 H57 119.7 . . ?
C57 C58 C59 120.2(15) . . ?
C57 C58 H58 119.9 . . ?
C59 C58 H58 119.9 . . ?
C60 C59 C58 118.3(19) . . ?
C60 C59 H59 120.8 . . ?
C58 C59 H59 120.8 . . ?
C61 C60 C59 122.4(19) . . ?
C61 C60 H60 118.8 . . ?
C59 C60 H60 118.8 . . ?
C60 C61 C62 119.2(17) . . ?
C60 C61 H61 120.4 . . ?
C62 C61 H61 120.4 . . ?
C57 C62 C61 119.3(16) . . ?
C57 C62 H62 120.4 . . ?
C61 C62 H62 120.4 . . ?
C49 C50A H50A 109.5 . . ?
C49 C50A H50B 109.5 . . ?
H50A C50A H50B 109.5 . . ?
C49 C50A H50C 109.5 . . ?
H50A C50A H50C 109.5 . . ?
H50B C50A H50C 109.5 . . ?
C6 C7A H7AA 109.5 . . ?
C6 C7A H7AB 109.5 . . ?
H7AA C7A H7AB 109.5 . . ?
C6 C7A H7AC 109.5 . . ?
H7AA C7A H7AC 109.5 . . ?
H7AB C7A H7AC 109.5 . . ?
C64 C63 C68 128(3) . . ?
C64 C63 H63 115.8 . . ?
C68 C63 H63 115.8 . . ?
C63 C64 C65 115(3) . . ?
C63 C64 H64 122.6 . . ?
C65 C64 H64 122.6 . . ?
C66 C65 C64 115(3) . . ?
C66 C65 H65 122.3 . . ?
C64 C65 H65 122.3 . . ?
C65 C66 C67 128(3) . . ?
C65 C66 H66 115.9 . . ?
C67 C66 H66 115.9 . . ?
C66 C67 C68 122(3) . . ?
C66 C67 H67 119.0 . . ?
C68 C67 H67 119.0 . . ?
C67 C68 C63 111(3) . . ?
C49 C50B H50D 109.5 . . ?
C49 C50B H50E 109.5 . . ?
H50D C50B H50E 109.5 . . ?
C49 C50B H50F 109.5 . . ?
H50D C50B H50F 109.5 . . ?
H50E C50B H50F 109.5 . . ?
C6 C7B H7BA 109.5 . . ?
C6 C7B H7BB 109.5 . . ?
H7BA C7B H7BB 109.5 . . ?
C6 C7B H7BC 109.5 . . ?
H7BA C7B H7BC 109.5 . . ?
H7BB C7B H7BC 109.5 . . ?

loop_
_geom_bond_atom_site_label_1
_geom_bond_atom_site_label_2
_geom_bond_distance
_geom_bond_site_symmetry_2
_geom_bond_publ_flag
Cr1 C3 1.887(5) . ?
Cr1 C1 1.903(6) . ?
Cr1 C2 1.906(5) . ?
Cr1 C4 1.930(6) . ?
Cr1 C5 2.021(5) . ?
Cr1 C8 2.040(5) . ?
Cr2 C26 1.877(5) . ?
Cr2 C27 1.896(5) . ?
Cr2 C28 1.902(6) . ?
Cr2 C25 1.924(6) . ?
Cr2 C19 2.024(5) . ?
Cr2 C22 2.028(5) . ?
Cr3 C31 1.875(5) . ?
Cr3 C30 1.884(6) . ?
Cr3 C29 1.912(6) . ?
Cr3 C32 1.921(6) . ?
Cr3 C36 2.029(5) . ?
Cr3 C33 2.043(5) . ?
Cr4 C56 1.885(6) . ?
Cr4 C54 1.890(6) . ?
Cr4 C55 1.896(7) . ?
Cr4 C53 1.923(7) . ?
Cr4 C47 2.019(6) . ?
Cr4 C48 2.031(6) . ?
S1 C14 1.722(5) . ?
S1 C11 1.736(5) . ?
S2 C16 1.731(5) . ?
S2 C13 1.745(5) . ?
S3 C18 1.725(5) . ?
S3 C15 1.737(5) . ?
S4 C39 1.729(5) . ?
S4 C42 1.739(5) . ?
S5 C44 1.734(6) . ?
S5 C41 1.741(5) . ?
S6 C46 1.731(5) . ?
S6 C43 1.737(5) . ?
O1 C1 1.136(6) . ?
O2 C2 1.134(6) . ?
O3 C3 1.145(6) . ?
O4 C4 1.123(7) . ?
O5 C5 1.307(6) . ?
O5 C6 1.461(7) . ?
O6 C8 1.311(6) . ?
O6 C9 1.457(5) . ?
O7 C25 1.131(6) . ?
O8 C26 1.157(6) . ?
O9 C27 1.147(6) . ?
O10 C28 1.136(6) . ?
O11 C22 1.322(5) . ?
O11 C23 1.453(5) . ?
O12 C19 1.324(6) . ?
O12 C20 1.463(6) . ?
O13 C29 1.137(7) . ?
O14 C30 1.154(6) . ?
O15 C31 1.164(6) . ?
O16 C32 1.138(7) . ?
O17 C33 1.322(6) . ?
O17 C34 1.446(6) . ?
O18 C36 1.315(6) . ?
O18 C37 1.458(6) . ?
O19 C53 1.131(8) . ?
O20 C54 1.153(7) . ?
O21 C55 1.134(7) . ?
O22 C56 1.155(7) . ?
O23 C47 1.335(7) . ?
O23 C51 1.448(6) . ?
O24 C48 1.319(7) . ?
O24 C49 1.473(7) . ?
C5 C12 1.454(7) . ?
C6 C7A 1.530(11) . ?
C6 C7B 1.77(2) . ?
C6 H6A 0.9900 . ?
C6 H6B 0.9900 . ?
C6 H6C 0.9900 . ?
C6 H6D 0.9900 . ?
C8 C11 1.450(6) . ?
C9 C10 1.502(7) . ?
C9 H9A 0.9900 . ?
C9 H9B 0.9900 . ?
C10 H10A 0.9800 . ?
C10 H10B 0.9800 . ?
C10 H10C 0.9800 . ?
C11 C12 1.384(7) . ?
C12 C13 1.418(7) . ?
C13 C14 1.390(7) . ?
C14 C15 1.426(6) . ?
C15 C16 1.394(7) . ?
C16 C17 1.415(6) . ?
C17 C18 1.395(7) . ?
C17 C19 1.456(6) . ?
C18 C22 1.443(6) . ?
C20 C21 1.481(9) . ?
C20 H20A 0.9900 . ?
C20 H20B 0.9900 . ?
C21 H21A 0.9800 . ?
C21 H21B 0.9800 . ?
C21 H21C 0.9800 . ?
C23 C24 1.516(7) . ?
C23 H23A 0.9900 . ?
C23 H23B 0.9900 . ?
C24 H24A 0.9800 . ?
C24 H24B 0.9800 . ?
C24 H24C 0.9800 . ?
C33 C39 1.439(7) . ?
C34 C35 1.509(7) . ?
C34 H34A 0.9900 . ?
C34 H34B 0.9900 . ?
C35 H35A 0.9800 . ?
C35 H35B 0.9800 . ?
C35 H35C 0.9800 . ?
C36 C40 1.440(7) . ?
C37 C38 1.473(8) . ?
C37 H37A 0.9900 . ?
C37 H37B 0.9900 . ?
C38 H38A 0.9800 . ?
C38 H38B 0.9800 . ?
C38 H38C 0.9800 . ?
C39 C40 1.380(7) . ?
C40 C41 1.412(7) . ?
C41 C42 1.394(7) . ?
C42 C43 1.408(7) . ?
C43 C44 1.406(7) . ?
C44 C45 1.419(8) . ?
C45 C46 1.389(8) . ?
C45 C48 1.454(7) . ?
C46 C47 1.449(7) . ?
C49 C50A 1.436(12) . ?
C49 C50B 1.77(2) . ?
C49 H49A 0.9900 . ?
C49 H49B 0.9900 . ?
C49 H49C 0.9900 . ?
C49 H49D 0.9900 . ?
C51 C52 1.512(8) . ?
C51 H51A 0.9900 . ?
C51 H51B 0.9900 . ?
C52 H52A 0.9800 . ?
C52 H52B 0.9800 . ?
C52 H52C 0.9800 . ?
C57 C58 1.361(19) . ?
C57 C62 1.36(2) . ?
C57 H57 0.9500 . ?
C58 C59 1.40(2) . ?
C58 H58 0.9500 . ?
C59 C60 1.36(3) . ?
C59 H59 0.9500 . ?
C60 C61 1.34(3) . ?
C60 H60 0.9500 . ?
C61 C62 1.42(3) . ?
C61 H61 0.9500 . ?
C62 H62 0.9500 . ?
C50A H50A 0.9800 . ?
C50A H50B 0.9800 . ?
C50A H50C 0.9800 . ?
C7A H7AA 0.9800 . ?
C7A H7AB 0.9800 . ?
C7A H7AC 0.9800 . ?
C63 C64 1.365(18) . ?
C63 C68 1.49(4) . ?
C63 H63 0.9500 . ?
C64 C65 1.47(4) . ?
C64 H64 0.9500 . ?
C65 C66 1.349(18) . ?
C65 H65 0.9500 . ?
C66 C67 1.36(4) . ?
C66 H66 0.9500 . ?
C67 C68 1.362(18) . ?
C67 H67 0.9500 . ?
C50B H50D 0.9800 . ?
C50B H50E 0.9800 . ?
C50B H50F 0.9800 . ?
C7B H7BA 0.9800 . ?
C7B H7BB 0.9800 . ?
C7B H7BC 0.9800 . ?

loop_
_geom_torsion_atom_site_label_1
_geom_torsion_atom_site_label_2
_geom_torsion_atom_site_label_3
_geom_torsion_atom_site_label_4
_geom_torsion
_geom_torsion_site_symmetry_1
_geom_torsion_site_symmetry_2
_geom_torsion_site_symmetry_3
_geom_torsion_site_symmetry_4
_geom_torsion_publ_flag
C6 O5 C5 C12 176.2(6) . . . . ?
C6 O5 C5 Cr1 2.0(10) . . . . ?
C5 O5 C6 C7A -167.0(7) . . . . ?
C5 O5 C6 C7B 144.9(13) . . . . ?
C9 O6 C8 C11 178.1(4) . . . . ?
C9 O6 C8 Cr1 -4.4(8) . . . . ?
C8 O6 C9 C10 -175.9(5) . . . . ?
O6 C8 C11 C12 -179.7(5) . . . . ?
Cr1 C8 C11 C12 2.0(6) . . . . ?
O6 C8 C11 S1 1.1(7) . . . . ?
Cr1 C8 C11 S1 -177.3(3) . . . . ?
C14 S1 C11 C12 -0.9(5) . . . . ?
C14 S1 C11 C8 178.3(5) . . . . ?
C8 C11 C12 C13 -177.8(5) . . . . ?
S1 C11 C12 C13 1.6(6) . . . . ?
C8 C11 C12 C5 0.8(7) . . . . ?
S1 C11 C12 C5 -179.9(4) . . . . ?
O5 C5 C12 C11 -179.0(5) . . . . ?
Cr1 C5 C12 C11 -3.2(6) . . . . ?
O5 C5 C12 C13 -0.9(8) . . . . ?
Cr1 C5 C12 C13 174.9(5) . . . . ?
C11 C12 C13 C14 -1.5(7) . . . . ?
C5 C12 C13 C14 -179.7(6) . . . . ?
C11 C12 C13 S2 178.9(5) . . . . ?
C5 C12 C13 S2 0.8(10) . . . . ?
C16 S2 C13 C14 0.4(5) . . . . ?
C16 S2 C13 C12 179.9(6) . . . . ?
C12 C13 C14 C15 -179.2(5) . . . . ?
S2 C13 C14 C15 0.4(7) . . . . ?
C12 C13 C14 S1 0.8(7) . . . . ?
S2 C13 C14 S1 -179.5(3) . . . . ?
C11 S1 C14 C13 0.1(5) . . . . ?
C11 S1 C14 C15 -179.9(7) . . . . ?
C13 C14 C15 C16 -1.2(7) . . . . ?
S1 C14 C15 C16 178.7(5) . . . . ?
C13 C14 C15 S3 179.0(5) . . . . ?
S1 C14 C15 S3 -1.1(11) . . . . ?
C18 S3 C15 C16 -1.4(5) . . . . ?
C18 S3 C15 C14 178.4(7) . . . . ?
C14 C15 C16 C17 -177.9(5) . . . . ?
S3 C15 C16 C17 1.9(6) . . . . ?
C14 C15 C16 S2 1.5(7) . . . . ?
S3 C15 C16 S2 -178.6(3) . . . . ?
C13 S2 C16 C15 -1.1(5) . . . . ?
C13 S2 C16 C17 178.2(6) . . . . ?
C15 C16 C17 C18 -1.5(7) . . . . ?
S2 C16 C17 C18 179.2(5) . . . . ?
C15 C16 C17 C19 177.9(6) . . . . ?
S2 C16 C17 C19 -1.4(10) . . . . ?
C16 C17 C18 C22 177.7(5) . . . . ?
C19 C17 C18 C22 -1.8(7) . . . . ?
C16 C17 C18 S3 0.4(6) . . . . ?
C19 C17 C18 S3 -179.1(4) . . . . ?
C15 S3 C18 C17 0.5(4) . . . . ?
C15 S3 C18 C22 -176.4(5) . . . . ?
C20 O12 C19 C17 177.3(5) . . . . ?
C20 O12 C19 Cr2 2.5(8) . . . . ?
C18 C17 C19 O12 -173.7(4) . . . . ?
C16 C17 C19 O12 6.8(8) . . . . ?
C18 C17 C19 Cr2 2.5(6) . . . . ?
C16 C17 C19 Cr2 -177.0(5) . . . . ?
C19 O12 C20 C21 -168.6(7) . . . . ?
C23 O11 C22 C18 178.0(4) . . . . ?
C23 O11 C22 Cr2 3.2(7) . . . . ?
C17 C18 C22 O11 -176.0(4) . . . . ?
S3 C18 C22 O11 0.9(6) . . . . ?
C17 C18 C22 Cr2 0.3(6) . . . . ?
S3 C18 C22 Cr2 177.1(3) . . . . ?
C22 O11 C23 C24 179.5(4) . . . . ?
C34 O17 C33 C39 -178.8(5) . . . . ?
C34 O17 C33 Cr3 -2.9(8) . . . . ?
C33 O17 C34 C35 -179.0(5) . . . . ?
C37 O18 C36 C40 -179.8(5) . . . . ?
C37 O18 C36 Cr3 1.8(9) . . . . ?
C36 O18 C37 C38 175.7(6) . . . . ?
O17 C33 C39 C40 -178.3(5) . . . . ?
Cr3 C33 C39 C40 4.7(6) . . . . ?
O17 C33 C39 S4 3.5(7) . . . . ?
Cr3 C33 C39 S4 -173.5(3) . . . . ?
C42 S4 C39 C40 -1.2(5) . . . . ?
C42 S4 C39 C33 177.0(5) . . . . ?
C33 C39 C40 C41 -177.6(5) . . . . ?
S4 C39 C40 C41 0.9(6) . . . . ?
C33 C39 C40 C36 -0.4(7) . . . . ?
S4 C39 C40 C36 178.0(4) . . . . ?
O18 C36 C40 C39 177.0(5) . . . . ?
Cr3 C36 C40 C39 -4.2(6) . . . . ?
O18 C36 C40 C41 -6.7(9) . . . . ?
Cr3 C36 C40 C41 172.1(5) . . . . ?
C39 C40 C41 C42 0.1(7) . . . . ?
C36 C40 C41 C42 -176.3(6) . . . . ?
C39 C40 C41 S5 177.5(5) . . . . ?
C36 C40 C41 S5 1.1(11) . . . . ?
C44 S5 C41 C42 0.9(5) . . . . ?
C44 S5 C41 C40 -176.6(6) . . . . ?
C40 C41 C42 C43 176.8(5) . . . . ?
S5 C41 C42 C43 -1.3(7) . . . . ?
C40 C41 C42 S4 -1.0(7) . . . . ?
S5 C41 C42 S4 -179.0(3) . . . . ?
C39 S4 C42 C41 1.2(5) . . . . ?
C39 S4 C42 C43 -175.8(6) . . . . ?
C41 C42 C43 C44 1.1(8) . . . . ?
S4 C42 C43 C44 178.0(5) . . . . ?
C41 C42 C43 S6 -175.7(5) . . . . ?
S4 C42 C43 S6 1.3(11) . . . . ?
C46 S6 C43 C44 0.0(5) . . . . ?
C46 S6 C43 C42 176.7(7) . . . . ?
C42 C43 C44 C45 -177.0(5) . . . . ?
S6 C43 C44 C45 0.5(7) . . . . ?
C42 C43 C44 S5 -0.4(7) . . . . ?
S6 C43 C44 S5 177.1(3) . . . . ?
C41 S5 C44 C43 -0.2(5) . . . . ?
C41 S5 C44 C45 175.2(7) . . . . ?
C43 C44 C45 C46 -0.9(8) . . . . ?
S5 C44 C45 C46 -176.4(6) . . . . ?
C43 C44 C45 C48 177.4(7) . . . . ?
S5 C44 C45 C48 1.9(13) . . . . ?
C44 C45 C46 C47 179.5(5) . . . . ?
C48 C45 C46 C47 0.9(8) . . . . ?
C44 C45 C46 S6 0.9(7) . . . . ?
C48 C45 C46 S6 -177.7(5) . . . . ?
C43 S6 C46 C45 -0.5(5) . . . . ?
C43 S6 C46 C47 -178.9(6) . . . . ?
C51 O23 C47 C46 -179.0(5) . . . . ?
C51 O23 C47 Cr4 -1.9(9) . . . . ?
C45 C46 C47 O23 179.6(5) . . . . ?
S6 C46 C47 O23 -2.0(8) . . . . ?
C45 C46 C47 Cr4 1.8(7) . . . . ?
S6 C46 C47 Cr4 -179.9(4) . . . . ?
C49 O24 C48 C45 -177.0(6) . . . . ?
C49 O24 C48 Cr4 3.9(11) . . . . ?
C46 C45 C48 O24 177.5(6) . . . . ?
C44 C45 C48 O24 -0.7(10) . . . . ?
C46 C45 C48 Cr4 -3.1(7) . . . . ?
C44 C45 C48 Cr4 178.6(6) . . . . ?
C48 O24 C49 C50A -178.7(9) . . . . ?
C48 O24 C49 C50B 135.1(11) . . . . ?
C47 O23 C51 C52 179.2(5) . . . . ?
C62 C57 C58 C59 3(2) . . . . ?
C57 C58 C59 C60 -3(2) . . . . ?
C58 C59 C60 C61 2(2) . . . . ?
C59 C60 C61 C62 0(2) . . . . ?
C58 C57 C62 C61 -1(2) . . . . ?
C60 C61 C62 C57 0(2) . . . . ?
C68 C63 C64 C65 3(3) . . . . ?
C63 C64 C65 C66 -1(3) . . . . ?
C64 C65 C66 C67 0(3) . . . . ?
C65 C66 C67 C68 0(4) . . . . ?
C66 C67 C68 C63 1(3) . . . . ?
C64 C63 C68 C67 -3(3) . . . . ?
